data_7710289
loop_
_publ_author_name
'Liu, Mengyao'
'Yang, Yimou'
'Jing, Rong'
'Zheng, Shaojun'
'Yuan, Aihua'
'Wang, Zhenxing'
'Luo, Shu-Chang'
'Liu, Xiangyu'
'Cui, Hui-Hui'
'Ouyang, Zhong-Wen'
'Chen, Lei'

_publ_section_title
;
 Slow magnetic relaxation in dinuclear Co(iii)--Co(ii) complexes
 containing a five-coordinated Co(ii) centre with easy-axis anisotropy
;
_journal_name_full 'Dalton Transactions'
_journal_paper_doi 10.1039/D2DT00857B
_journal_year 2022
_chemical_formula_sum 'C85 H108 Cl2 Co4 N24 O8'
_chemical_formula_weight 1900.57
_space_group_crystal_system triclinic
_space_group_IT_number 2
_space_group_name_Hall '-P 1'
_space_group_name_H-M_alt 'P -1'
_atom_sites_solution_hydrogens mixed
_audit_creation_method SHELXL-2016/6
_audit_update_record
;
2022-04-21 deposited with the CCDC.	2022-05-18 downloaded from the CCDC.
;
_cell_angle_alpha 69.604(5)
_cell_angle_beta 84.300(5)
_cell_angle_gamma 81.659(6)
_cell_formula_units_Z 2
_cell_length_a 13.743(2)
_cell_length_b 18.029(3)
_cell_length_c 20.727(3)
_cell_measurement_reflns_used 9978
_cell_measurement_temperature 173(2)
_cell_measurement_theta_max 51.31
_cell_measurement_theta_min 2.47
_cell_volume 4756.1(13)
_computing_cell_refinement 'Bruker SMART'
_computing_data_collection 'Bruker SMART'
_computing_data_reduction 'Bruker SAINT'
_computing_molecular_graphics 'Bruker SHELXTL'
_computing_publication_material 'Bruker SHELXTL'
_computing_structure_refinement 'SHELXL-2016/6 (Sheldrick, 2016)'
_computing_structure_solution 'Bruker SHELXTL'
_diffrn_ambient_temperature 173(2)
_diffrn_measured_fraction_theta_full 0.998
_diffrn_measured_fraction_theta_max 0.998
_diffrn_measurement_device_type 'CCD area detector'
_diffrn_measurement_method 'phi and omega scans'
_diffrn_radiation_type MoK\a
_diffrn_radiation_wavelength 0.71073
_diffrn_reflns_av_R_equivalents 0.1149
_diffrn_reflns_av_unetI/netI 0.1274
_diffrn_reflns_Laue_measured_fraction_full 0.998
_diffrn_reflns_Laue_measured_fraction_max 0.998
_diffrn_reflns_limit_h_max 16
_diffrn_reflns_limit_h_min -16
_diffrn_reflns_limit_k_max 20
_diffrn_reflns_limit_k_min -21
_diffrn_reflns_limit_l_max 24
_diffrn_reflns_limit_l_min -24
_diffrn_reflns_number 50536
_diffrn_reflns_point_group_measured_fraction_full 0.998
_diffrn_reflns_point_group_measured_fraction_max 0.998
_diffrn_reflns_theta_full 25.020
_diffrn_reflns_theta_max 25.020
_diffrn_reflns_theta_min 1.214
_exptl_absorpt_coefficient_mu 0.806
_exptl_absorpt_correction_T_max 0.7769
_exptl_absorpt_correction_T_min 0.7392
_exptl_absorpt_correction_type multi-scan
_exptl_absorpt_process_details sadabs
_exptl_crystal_density_diffrn 1.327
_exptl_crystal_description block
_exptl_crystal_F_000 1984
_exptl_crystal_size_max 0.400
_exptl_crystal_size_mid 0.350
_exptl_crystal_size_min 0.330
_refine_diff_density_max 0.790
_refine_diff_density_min -1.102
_refine_diff_density_rms 0.104
_refine_ls_extinction_method none
_refine_ls_goodness_of_fit_ref 1.066
_refine_ls_hydrogen_treatment constr
_refine_ls_matrix_type full
_refine_ls_number_parameters 1122
_refine_ls_number_reflns 16766
_refine_ls_number_restraints 278
_refine_ls_restrained_S_all 1.076
_refine_ls_R_factor_all 0.1435
_refine_ls_R_factor_gt 0.0859
_refine_ls_shift/su_max 0.002
_refine_ls_shift/su_mean 0.000
_refine_ls_structure_factor_coef Fsqd
_refine_ls_weighting_details 'w=1/[\s^2^(Fo^2^)+(0.1483P)^2^] where P=(Fo^2^+2Fc^2^)/3'
_refine_ls_weighting_scheme calc
_refine_ls_wR_factor_gt 0.2391
_refine_ls_wR_factor_ref 0.2672
_reflns_Friedel_coverage 0.000
_reflns_number_gt 9724
_reflns_number_total 16766
_reflns_threshold_expression 'I > 2\s(I)'
_cod_data_source_file d2dt00857b2.cif
_cod_data_source_block Co2
_cod_database_code 7710289
_shelx_shelxl_version_number 2016/6
_shelx_space_group_comment
;
The symmetry employed for this shelxl refinement is uniquely defined
by the following loop, which should always be used as a source of
symmetry information in preference to the above space-group names.
They are only intended as comments.
;
_shelx_estimated_absorpt_t_min 0.739
_shelx_estimated_absorpt_t_max 0.777

loop_
_space_group_symop_operation_xyz
'x, y, z'
'-x, -y, -z'

loop_
_atom_site_label
_atom_site_type_symbol
_atom_site_fract_x
_atom_site_fract_y
_atom_site_fract_z
_atom_site_U_iso_or_equiv
_atom_site_adp_type
_atom_site_occupancy
_atom_site_site_symmetry_order
_atom_site_calc_flag
_atom_site_refinement_flags_posn
_atom_site_refinement_flags_adp
_atom_site_refinement_flags_occupancy
_atom_site_disorder_assembly
_atom_site_disorder_group
Co1 Co 0.71151(6) 0.21112(5) 0.24527(4) 0.0353(2) Uani 1 1 d . . . . .
Co2 Co 0.82379(7) 0.10232(6) 0.12403(5) 0.0476(3) Uani 1 1 d . . . . .
Co3 Co 0.83013(6) 0.60941(5) 0.25051(4) 0.0388(2) Uani 1 1 d . . . . .
Co4 Co 1.07204(8) 0.63039(6) 0.31435(6) 0.0593(3) Uani 1 1 d . . . . .
Cl1 Cl 0.5147(3) 0.1312(3) 0.7375(2) 0.1745(17) Uani 1 1 d . . . . .
Cl2 Cl 0.6397(5) 0.2541(5) 0.6970(4) 0.290(4) Uani 1 1 d . . . . .
N1 N 0.6958(4) 0.1778(3) 0.3434(2) 0.0370(12) Uani 1 1 d . . . . .
N2 N 0.6422(3) 0.3164(3) 0.2289(2) 0.0310(11) Uani 1 1 d . . . . .
N3 N 0.7839(4) 0.1072(3) 0.2656(3) 0.0355(12) Uani 1 1 d . . . . .
N4 N 0.8341(4) 0.0649(3) 0.2271(3) 0.0386(13) Uani 1 1 d . . . . .
N5 N 0.7286(3) 0.2498(3) 0.1474(2) 0.0337(11) Uani 1 1 d . . . . .
N6 N 0.7721(4) 0.2191(3) 0.0990(3) 0.0384(12) Uani 1 1 d . . . . .
N7 N 0.8359(4) 0.2507(3) 0.2501(2) 0.0326(11) Uani 1 1 d . . . . .
N8 N 1.1068(4) 0.3110(3) 0.2777(3) 0.0397(13) Uani 1 1 d . . . . .
N9 N 0.5870(4) 0.1692(3) 0.2417(3) 0.0384(12) Uani 1 1 d . . . . .
N10 N 0.3234(4) 0.0779(3) 0.2438(3) 0.0553(16) Uani 1 1 d . . . . .
N11 N 0.7135(4) 0.0491(3) 0.1084(3) 0.0493(15) Uani 1 1 d . . . . .
N12 N 0.4803(4) -0.0663(3) 0.0919(3) 0.0505(15) Uani 1 1 d . . . . .
N13 N 0.7597(4) 0.6739(3) 0.1708(3) 0.0387(12) Uani 1 1 d . . . . .
N14 N 0.7334(4) 0.5365(3) 0.2905(3) 0.0410(13) Uani 1 1 d . . . . .
N15 N 0.9222(4) 0.6844(3) 0.2090(3) 0.0416(13) Uani 1 1 d . . . . .
N16 N 1.0066(4) 0.6988(3) 0.2297(3) 0.0449(14) Uani 1 1 d . . . . .
N17 N 0.9016(4) 0.5412(3) 0.3285(3) 0.0386(13) Uani 1 1 d . . . . .
N18 N 0.9891(4) 0.5399(3) 0.3543(3) 0.0481(14) Uani 1 1 d . U . . .
N19 N 0.8951(4) 0.5420(3) 0.1978(2) 0.0377(12) Uani 1 1 d . . . . .
N20 N 1.0361(4) 0.4116(3) 0.0754(3) 0.0419(13) Uani 1 1 d . . . . .
N21 N 0.7663(4) 0.6785(3) 0.3050(2) 0.0367(12) Uani 1 1 d . . . . .
N22 N 0.6490(4) 0.8183(3) 0.4255(2) 0.0397(13) Uani 1 1 d . . . . .
N23 N 1.0479(5) 0.6988(4) 0.3757(3) 0.0606(17) Uani 1 1 d . . . . .
N24 N 0.9760(4) 0.8377(3) 0.5026(3) 0.0529(15) Uani 1 1 d . . . . .
O1 O 0.7526(4) 0.0776(3) 0.4425(2) 0.0536(12) Uani 1 1 d . . . . .
O2 O 0.6123(3) 0.4395(2) 0.1452(2) 0.0487(12) Uani 1 1 d . . . . .
O3 O 0.9294(4) 0.0607(3) 0.0709(3) 0.0625(14) Uani 1 1 d . . . . .
O4 O 1.0014(4) 0.1393(3) 0.1065(3) 0.0672(15) Uani 1 1 d . . . . .
O5 O 0.7729(4) 0.7787(3) 0.0682(2) 0.0508(12) Uani 1 1 d . . . . .
O6 O 0.7117(4) 0.4179(3) 0.3784(2) 0.0631(14) Uani 1 1 d . . . . .
O7 O 1.2149(6) 0.6073(5) 0.3121(5) 0.136(3) Uani 1 1 d . U . . .
O8 O 1.1902(6) 0.5597(6) 0.2351(5) 0.140(3) Uani 1 1 d . U . . .
C1 C 0.6335(5) 0.2219(4) 0.3830(3) 0.0441(16) Uani 1 1 d . . . . .
H1A H 0.674528 0.253826 0.397194 0.053 Uiso 1 1 calc R U . . .
H1B H 0.605929 0.183464 0.425367 0.053 Uiso 1 1 calc R U . . .
C2 C 0.5504(5) 0.2764(4) 0.3428(3) 0.0411(15) Uani 1 1 d . . . . .
H2A H 0.506763 0.299373 0.373790 0.049 Uiso 1 1 calc R U . . .
H2B H 0.511246 0.244600 0.327043 0.049 Uiso 1 1 calc R U . . .
C3 C 0.5839(5) 0.3440(4) 0.2806(3) 0.0410(15) Uani 1 1 d . . . . .
H3A H 0.525276 0.379492 0.259204 0.049 Uiso 1 1 calc R U . . .
H3B H 0.623530 0.375587 0.296235 0.049 Uiso 1 1 calc R U . . .
C4 C 0.7486(5) 0.1098(4) 0.3786(4) 0.0417(16) Uani 1 1 d . . . . .
C5 C 0.8009(5) 0.0701(4) 0.3304(3) 0.0403(15) Uani 1 1 d . . . . .
C6 C 0.8649(5) 0.0007(4) 0.3371(4) 0.0434(16) Uani 1 1 d . . . . .
H6 H 0.889803 -0.037688 0.378269 0.052 Uiso 1 1 calc R U . . .
C7 C 0.8842(5) 0.0002(4) 0.2706(4) 0.0443(16) Uani 1 1 d . . . . .
C8 C 0.9446(5) -0.0621(4) 0.2463(4) 0.0561(19) Uani 1 1 d . . . . .
H8A H 0.906997 -0.075024 0.214669 0.084 Uiso 1 1 calc R U . . .
H8B H 0.960728 -0.110166 0.286004 0.084 Uiso 1 1 calc R U . . .
H8C H 1.005500 -0.041836 0.222398 0.084 Uiso 1 1 calc R U . . .
C9 C 0.6481(4) 0.3660(4) 0.1649(3) 0.0348(14) Uani 1 1 d . . . . .
C10 C 0.7005(4) 0.3279(3) 0.1177(3) 0.0327(14) Uani 1 1 d . . . . .
C11 C 0.7237(5) 0.3491(4) 0.0466(3) 0.0435(16) Uani 1 1 d . . . . .
H11 H 0.711022 0.399978 0.012209 0.052 Uiso 1 1 calc R U . . .
C12 C 0.7697(5) 0.2786(4) 0.0378(3) 0.0455(16) Uani 1 1 d . . . . .
C13 C 0.8140(6) 0.2657(5) -0.0270(3) 0.061(2) Uani 1 1 d . . . . .
H13A H 0.883623 0.244675 -0.021207 0.091 Uiso 1 1 calc R U . . .
H13B H 0.808185 0.316418 -0.065417 0.091 Uiso 1 1 calc R U . . .
H13C H 0.779022 0.227458 -0.036892 0.091 Uiso 1 1 calc R U . . .
C14 C 0.9209(4) 0.2290(3) 0.2185(3) 0.0311(13) Uani 1 1 d . . . . .
H14 H 0.917950 0.198479 0.189615 0.037 Uiso 1 1 calc R U . . .
C15 C 1.0098(4) 0.2483(3) 0.2258(3) 0.0367(14) Uani 1 1 d . . . . .
H15 H 1.066667 0.231136 0.202353 0.044 Uiso 1 1 calc R U . . .
C16 C 1.0193(5) 0.2937(3) 0.2678(3) 0.0359(14) Uani 1 1 d . . . . .
C17 C 0.9303(4) 0.3182(3) 0.2986(3) 0.0347(14) Uani 1 1 d . . . . .
H17 H 0.930769 0.350325 0.326456 0.042 Uiso 1 1 calc R U . . .
C18 C 0.8432(5) 0.2963(3) 0.2890(3) 0.0347(14) Uani 1 1 d . . . . .
H18 H 0.784697 0.314015 0.310633 0.042 Uiso 1 1 calc R U . . .
C19 C 1.1188(5) 0.3588(4) 0.3214(4) 0.0515(17) Uani 1 1 d . U . . .
H19A H 1.084138 0.413360 0.302668 0.062 Uiso 1 1 calc R U . . .
H19B H 1.092851 0.333305 0.369262 0.062 Uiso 1 1 calc R U . . .
C20 C 1.2262(6) 0.3604(6) 0.3191(5) 0.079(2) Uani 1 1 d D U . . .
H20A H 1.241352 0.416207 0.301000 0.095 Uiso 1 1 calc R U . . .
H20B H 1.250381 0.335355 0.366172 0.095 Uiso 1 1 calc R U . . .
C21 C 1.2747(7) 0.3176(7) 0.2752(6) 0.116(3) Uani 1 1 d D U . . .
H21A H 1.324231 0.274788 0.301220 0.140 Uiso 1 1 calc R U . . .
H21B H 1.309206 0.354435 0.235317 0.140 Uiso 1 1 calc R U . . .
C22 C 1.2005(5) 0.2826(5) 0.2507(4) 0.063(2) Uani 1 1 d . U . . .
H22A H 1.202861 0.300937 0.199680 0.076 Uiso 1 1 calc R U . . .
H22B H 1.212100 0.223646 0.268586 0.076 Uiso 1 1 calc R U . . .
C23 C 0.5623(5) 0.1020(4) 0.2899(4) 0.0497(18) Uani 1 1 d . . . . .
H23 H 0.608757 0.073267 0.323528 0.060 Uiso 1 1 calc R U . . .
C24 C 0.4737(5) 0.0710(4) 0.2945(4) 0.056(2) Uani 1 1 d . . . . .
H24 H 0.458987 0.024995 0.332110 0.068 Uiso 1 1 calc R U . . .
C25 C 0.4062(5) 0.1090(4) 0.2425(4) 0.0451(17) Uani 1 1 d . . . . .
C26 C 0.4313(4) 0.1803(4) 0.1912(3) 0.0383(15) Uani 1 1 d . . . . .
H26 H 0.388104 0.208991 0.155410 0.046 Uiso 1 1 calc R U . . .
C27 C 0.5187(4) 0.2079(4) 0.1936(3) 0.0363(14) Uani 1 1 d . . . . .
H27 H 0.532525 0.257030 0.159706 0.044 Uiso 1 1 calc R U . . .
C28 C 0.2499(5) 0.1081(4) 0.1915(4) 0.0530(18) Uani 1 1 d . U . . .
H28A H 0.270720 0.091476 0.150941 0.064 Uiso 0.497(14) 1 d R U P A 1
H28B H 0.236191 0.166930 0.176179 0.064 Uiso 0.497(14) 1 d R U P A 1
H28C H 0.280928 0.117749 0.144508 0.064 Uiso 0.503(14) 1 d R U P A 2
H28D H 0.212396 0.158490 0.193570 0.064 Uiso 0.503(14) 1 d R U P A 2
C29 C 0.1637(17) 0.0715(12) 0.2291(12) 0.068(4) Uani 0.497(14) 1 d . U P A 1
H29A H 0.114825 0.071200 0.197177 0.081 Uiso 0.497(14) 1 calc R U P A 1
H29B H 0.131926 0.099419 0.260611 0.081 Uiso 0.497(14) 1 calc R U P A 1
C30 C 0.2098(15) -0.0157(12) 0.2703(12) 0.070(4) Uani 0.497(14) 1 d . U P A 1
H30A H 0.163498 -0.044712 0.306994 0.084 Uiso 0.497(14) 1 calc R U P A 1
H30B H 0.232891 -0.046976 0.239665 0.084 Uiso 0.497(14) 1 calc R U P A 1
C31 C 0.2949(7) 0.0056(5) 0.2996(5) 0.093(3) Uani 1 1 d . U . . .
H31A H 0.271954 0.018843 0.341487 0.111 Uiso 0.497(14) 1 d R U P A 1
H31B H 0.349094 -0.038791 0.310968 0.111 Uiso 0.497(14) 1 d R U P A 1
H31C H 0.308717 0.006707 0.345186 0.111 Uiso 0.503(14) 1 d R U P A 2
H31D H 0.328394 -0.044496 0.294098 0.111 Uiso 0.503(14) 1 d R U P A 2
C29' C 0.1798(17) 0.0412(12) 0.2130(12) 0.068(4) Uani 0.503(14) 1 d . . P A 2
H29C H 0.113403 0.062327 0.195319 0.081 Uiso 0.503(14) 1 calc R U P A 2
H29D H 0.207222 -0.003497 0.196752 0.081 Uiso 0.503(14) 1 calc R U P A 2
C30' C 0.1778(14) 0.0163(12) 0.2908(11) 0.070(4) Uani 0.503(14) 1 d . . P A 2
H30C H 0.148768 -0.034173 0.313685 0.084 Uiso 0.503(14) 1 calc R U P A 2
H30D H 0.142442 0.058331 0.307821 0.084 Uiso 0.503(14) 1 calc R U P A 2
C32 C 0.6199(5) 0.0856(4) 0.1017(4) 0.0540(19) Uani 1 1 d . . . . .
H32 H 0.608936 0.139102 0.100927 0.065 Uiso 1 1 calc R U . . .
C33 C 0.5412(5) 0.0522(4) 0.0960(4) 0.0516(18) Uani 1 1 d . . . . .
H33 H 0.477555 0.081689 0.091321 0.062 Uiso 1 1 calc R U . . .
C34 C 0.5550(5) -0.0298(4) 0.0971(3) 0.0454(16) Uani 1 1 d . . . . .
C35 C 0.6549(5) -0.0667(4) 0.1022(4) 0.0506(18) Uani 1 1 d . . . . .
H35 H 0.670463 -0.119795 0.102294 0.061 Uiso 1 1 calc R U . . .
C36 C 0.7261(5) -0.0259(4) 0.1070(3) 0.0492(18) Uani 1 1 d . . . . .
H36 H 0.791528 -0.052053 0.109509 0.059 Uiso 1 1 calc R U . . .
C37 C 0.4909(6) -0.1507(4) 0.1001(5) 0.064(2) Uani 1 1 d . U . . .
H37A H 0.526646 -0.183286 0.141833 0.077 Uiso 1 1 calc R U . . .
H37B H 0.526426 -0.160581 0.059410 0.077 Uiso 1 1 calc R U . . .
C38 C 0.3861(7) -0.1691(5) 0.1071(6) 0.096(3) Uani 1 1 d . U . . .
H38A H 0.378130 -0.201319 0.078217 0.115 Uiso 1 1 calc R U . . .
H38B H 0.368306 -0.199670 0.155624 0.115 Uiso 1 1 calc R U . . .
C39 C 0.3245(6) -0.0949(5) 0.0848(5) 0.080(2) Uani 1 1 d . U . . .
H39A H 0.262685 -0.098310 0.114081 0.097 Uiso 1 1 calc R U . . .
H39B H 0.307518 -0.082303 0.036569 0.097 Uiso 1 1 calc R U . . .
C40 C 0.3774(5) -0.0318(4) 0.0900(4) 0.0552(18) Uani 1 1 d . U . . .
H40A H 0.366891 0.017441 0.049630 0.066 Uiso 1 1 calc R U . . .
H40B H 0.355742 -0.019465 0.132534 0.066 Uiso 1 1 calc R U . . .
C41 C 1.0059(6) 0.0896(4) 0.0765(3) 0.0532(19) Uani 1 1 d . . . . .
C42 C 1.1035(6) 0.0629(5) 0.0471(4) 0.066(2) Uani 1 1 d . . . . .
H42A H 1.127572 0.108141 0.009820 0.099 Uiso 1 1 calc R U . . .
H42B H 1.095774 0.020723 0.029066 0.099 Uiso 1 1 calc R U . . .
H42C H 1.150961 0.042440 0.083420 0.099 Uiso 1 1 calc R U . . .
C43 C 0.6638(5) 0.6591(4) 0.1571(3) 0.0454(16) Uani 1 1 d . . . . .
H43A H 0.672838 0.618697 0.134017 0.055 Uiso 1 1 calc R U . . .
H43B H 0.629941 0.708849 0.125591 0.055 Uiso 1 1 calc R U . . .
C44 C 0.6012(5) 0.6303(4) 0.2220(4) 0.0527(18) Uani 1 1 d . . . . .
H44A H 0.532628 0.632978 0.209715 0.063 Uiso 1 1 calc R U . . .
H44B H 0.601121 0.666767 0.248315 0.063 Uiso 1 1 calc R U . . .
C45 C 0.6340(5) 0.5459(4) 0.2682(4) 0.0482(17) Uani 1 1 d . . . . .
H45A H 0.587916 0.531350 0.309249 0.058 Uiso 1 1 calc R U . . .
H45B H 0.630774 0.508787 0.242956 0.058 Uiso 1 1 calc R U . . .
C46 C 0.8051(5) 0.7330(4) 0.1241(3) 0.0403(16) Uani 1 1 d . . . . .
C47 C 0.8977(5) 0.7398(4) 0.1480(3) 0.0397(16) Uani 1 1 d . . . . .
C48 C 0.9670(6) 0.7921(4) 0.1280(4) 0.054(2) Uani 1 1 d . . . . .
H48 H 0.968923 0.837546 0.087406 0.065 Uiso 1 1 calc R U . . .
C49 C 1.0350(6) 0.7642(4) 0.1805(4) 0.0552(19) Uani 1 1 d . . . . .
C50 C 1.1272(6) 0.7969(5) 0.1873(5) 0.084(3) Uani 1 1 d . . . . .
H50A H 1.136031 0.786724 0.236134 0.126 Uiso 1 1 calc R U . . .
H50B H 1.121066 0.854431 0.162320 0.126 Uiso 1 1 calc R U . . .
H50C H 1.184205 0.770731 0.167958 0.126 Uiso 1 1 calc R U . . .
C51 C 0.7625(6) 0.4739(4) 0.3449(3) 0.0467(18) Uani 1 1 d . . . . .
C52 C 0.8590(5) 0.4785(4) 0.3664(3) 0.0413(16) Uani 1 1 d . . . . .
C53 C 0.9182(6) 0.4341(4) 0.4201(4) 0.059(2) Uani 1 1 d . . . . .
H53 H 0.905783 0.386255 0.456311 0.070 Uiso 1 1 calc R U . . .
C54 C 0.9994(6) 0.4748(4) 0.4096(4) 0.0512(18) Uani 1 1 d . . . . .
C55 C 1.0903(6) 0.4563(5) 0.4493(4) 0.071(2) Uani 1 1 d . . . . .
H55A H 1.148519 0.462233 0.417303 0.107 Uiso 1 1 calc R U . . .
H55B H 1.094069 0.401376 0.481609 0.107 Uiso 1 1 calc R U . . .
H55C H 1.087938 0.493052 0.474960 0.107 Uiso 1 1 calc R U . . .
C56 C 0.9917(5) 0.5369(4) 0.1847(3) 0.0413(15) Uani 1 1 d . . . . .
H56 H 1.028475 0.564145 0.203912 0.050 Uiso 1 1 calc R U . . .
C57 C 1.0437(5) 0.4941(4) 0.1444(3) 0.0433(16) Uani 1 1 d . . . . .
H57 H 1.113188 0.492779 0.136914 0.052 Uiso 1 1 calc R U . . .
C58 C 0.9912(5) 0.4531(3) 0.1153(3) 0.0345(14) Uani 1 1 d . . . . .
C59 C 0.8895(5) 0.4576(4) 0.1303(3) 0.0384(15) Uani 1 1 d . . . . .
H59 H 0.850544 0.430312 0.112711 0.046 Uiso 1 1 calc R U . . .
C60 C 0.8445(5) 0.5018(3) 0.1709(3) 0.0378(15) Uani 1 1 d . . . . .
H60 H 0.775265 0.503784 0.179967 0.045 Uiso 1 1 calc R U . . .
C61 C 1.1425(5) 0.4065(4) 0.0560(4) 0.0529(18) Uani 1 1 d . U . . .
H61A H 1.182297 0.393344 0.096667 0.063 Uiso 1 1 calc R U . . .
H61B H 1.160106 0.456919 0.021053 0.063 Uiso 1 1 calc R U . . .
C62 C 1.1567(6) 0.3402(5) 0.0269(4) 0.073(2) Uani 1 1 d . U . . .
H62A H 1.205977 0.351696 -0.012415 0.088 Uiso 1 1 calc R U . . .
H62B H 1.181295 0.289661 0.062558 0.088 Uiso 1 1 calc R U . . .
C63 C 1.0624(6) 0.3323(5) 0.0040(4) 0.069(2) Uani 1 1 d . U . . .
H63A H 1.056071 0.275557 0.012748 0.083 Uiso 1 1 calc R U . . .
H63B H 1.057429 0.361856 -0.046003 0.083 Uiso 1 1 calc R U . . .
C64 C 0.9826(5) 0.3671(4) 0.0452(3) 0.0454(16) Uani 1 1 d . U . . .
H64A H 0.931503 0.403067 0.014917 0.054 Uiso 1 1 calc R U . . .
H64B H 0.951070 0.324320 0.081706 0.054 Uiso 1 1 calc R U . . .
C65 C 0.7319(5) 0.6473(4) 0.3709(3) 0.0429(16) Uani 1 1 d . . . . .
H65 H 0.735969 0.590846 0.390266 0.051 Uiso 1 1 calc R U . . .
C66 C 0.6918(5) 0.6897(4) 0.4122(3) 0.0463(17) Uani 1 1 d . . . . .
H66 H 0.669263 0.662749 0.458150 0.056 Uiso 1 1 calc R U . . .
C67 C 0.6839(5) 0.7739(3) 0.3863(3) 0.0367(15) Uani 1 1 d . . . . .
C68 C 0.7192(5) 0.8065(4) 0.3169(3) 0.0437(16) Uani 1 1 d . . . . .
H68 H 0.716146 0.862655 0.295182 0.052 Uiso 1 1 calc R U . . .
C69 C 0.7573(5) 0.7575(3) 0.2815(3) 0.0397(15) Uani 1 1 d . . . . .
H69 H 0.779838 0.782226 0.235028 0.048 Uiso 1 1 calc R U . . .
C70 C 0.6145(6) 0.7876(4) 0.4969(3) 0.0535(18) Uani 1 1 d . U . . .
H70A H 0.663696 0.745617 0.524316 0.064 Uiso 1 1 calc R U . . .
H70B H 0.551590 0.765106 0.501352 0.064 Uiso 1 1 calc R U . . .
C71 C 0.6004(6) 0.8595(4) 0.5205(4) 0.0543(18) Uani 1 1 d . U . . .
H71A H 0.546781 0.854889 0.556781 0.065 Uiso 1 1 calc R U . . .
H71B H 0.661791 0.865716 0.538470 0.065 Uiso 1 1 calc R U . . .
C72 C 0.5745(6) 0.9272(4) 0.4571(3) 0.0581(19) Uani 1 1 d . U . . .
H72A H 0.592475 0.977268 0.459728 0.070 Uiso 1 1 calc R U . . .
H72B H 0.503020 0.933836 0.450566 0.070 Uiso 1 1 calc R U . . .
C73 C 0.6340(5) 0.9061(4) 0.3976(3) 0.0480(17) Uani 1 1 d . U . . .
H73A H 0.596353 0.925460 0.355386 0.058 Uiso 1 1 calc R U . . .
H73B H 0.697519 0.928699 0.387225 0.058 Uiso 1 1 calc R U . . .
C74 C 0.9549(6) 0.7192(5) 0.3953(4) 0.064(2) Uani 1 1 d . . . . .
H74 H 0.904123 0.700388 0.379402 0.077 Uiso 1 1 calc R U . . .
C75 C 0.9277(6) 0.7636(5) 0.4350(4) 0.069(2) Uani 1 1 d . . . . .
H75 H 0.859946 0.776040 0.445979 0.082 Uiso 1 1 calc R U . . .
C76 C 1.0008(6) 0.7923(4) 0.4610(4) 0.0511(18) Uani 1 1 d . . . . .
C77 C 1.0984(6) 0.7731(4) 0.4389(4) 0.058(2) Uani 1 1 d . . . . .
H77 H 1.151004 0.793181 0.451649 0.069 Uiso 1 1 calc R U . . .
C78 C 1.1170(6) 0.7264(4) 0.3997(4) 0.0557(19) Uani 1 1 d . . . . .
H78 H 1.183909 0.711763 0.388243 0.067 Uiso 1 1 calc R U . . .
C79 C 1.0501(6) 0.8652(5) 0.5316(4) 0.063(2) Uani 1 1 d . U . . .
H79A H 1.085975 0.905010 0.495070 0.076 Uiso 1 1 calc R U . . .
H79B H 1.098083 0.820156 0.556453 0.076 Uiso 1 1 calc R U . . .
C80 C 0.9919(6) 0.9017(5) 0.5799(4) 0.066(2) Uani 1 1 d . U . . .
H80A H 1.010445 0.955504 0.571401 0.079 Uiso 1 1 calc R U . . .
H80B H 1.005053 0.868481 0.628140 0.079 Uiso 1 1 calc R U . . .
C81 C 0.8846(7) 0.9072(6) 0.5676(5) 0.088(3) Uani 1 1 d . U . . .
H81A H 0.845954 0.889904 0.612109 0.105 Uiso 1 1 calc R U . . .
H81B H 0.859087 0.962810 0.541394 0.105 Uiso 1 1 calc R U . . .
C82 C 0.8759(6) 0.8537(5) 0.5273(4) 0.0577(18) Uani 1 1 d . U . . .
H82A H 0.849824 0.803885 0.557127 0.069 Uiso 1 1 calc R U . . .
H82B H 0.832400 0.880802 0.488511 0.069 Uiso 1 1 calc R U . . .
C83 C 1.2406(10) 0.5775(7) 0.2722(8) 0.116(3) Uani 1 1 d . U . . .
C84 C 1.3572(9) 0.5495(8) 0.2677(9) 0.175(6) Uani 1 1 d . U . . .
H84A H 1.373607 0.500224 0.306253 0.262 Uiso 1 1 calc R U . . .
H84B H 1.393669 0.591198 0.270125 0.262 Uiso 1 1 calc R U . . .
H84C H 1.375130 0.539937 0.224084 0.262 Uiso 1 1 calc R U . . .
C85 C 0.5638(9) 0.2157(8) 0.6646(8) 0.143(5) Uani 1 1 d . . . . .
H85A H 0.598862 0.195818 0.628643 0.172 Uiso 1 1 calc R U . . .
H85B H 0.509101 0.256586 0.643427 0.172 Uiso 1 1 calc R U . . .

loop_
_atom_site_aniso_label
_atom_site_aniso_U_11
_atom_site_aniso_U_22
_atom_site_aniso_U_33
_atom_site_aniso_U_23
_atom_site_aniso_U_13
_atom_site_aniso_U_12
Co1 0.0335(5) 0.0342(5) 0.0398(5) -0.0136(4) -0.0026(4) -0.0058(4)
Co2 0.0428(6) 0.0524(6) 0.0588(6) -0.0334(5) -0.0057(5) -0.0023(5)
Co3 0.0411(5) 0.0334(5) 0.0431(5) -0.0163(4) 0.0093(4) -0.0073(4)
Co4 0.0488(6) 0.0644(7) 0.0741(7) -0.0352(6) 0.0041(5) -0.0121(5)
Cl1 0.165(4) 0.231(5) 0.148(3) -0.088(3) 0.012(3) -0.045(3)
Cl2 0.260(7) 0.421(10) 0.279(7) -0.195(7) 0.090(6) -0.203(7)
N1 0.040(3) 0.033(3) 0.037(3) -0.008(2) -0.001(2) -0.009(2)
N2 0.031(3) 0.031(3) 0.032(3) -0.014(2) 0.007(2) -0.003(2)
N3 0.030(3) 0.035(3) 0.042(3) -0.012(3) -0.003(2) -0.009(2)
N4 0.034(3) 0.028(3) 0.058(3) -0.020(3) -0.005(3) -0.001(2)
N5 0.029(3) 0.038(3) 0.036(3) -0.015(2) 0.003(2) -0.005(2)
N6 0.035(3) 0.047(3) 0.037(3) -0.021(3) -0.004(2) -0.001(3)
N7 0.037(3) 0.032(3) 0.030(3) -0.011(2) -0.003(2) -0.006(2)
N8 0.031(3) 0.038(3) 0.057(3) -0.024(3) -0.004(3) -0.007(2)
N9 0.036(3) 0.036(3) 0.046(3) -0.016(3) -0.007(3) -0.003(2)
N10 0.041(4) 0.047(4) 0.080(4) -0.018(3) -0.017(3) -0.011(3)
N11 0.043(4) 0.051(3) 0.066(4) -0.037(3) -0.008(3) 0.001(3)
N12 0.035(3) 0.039(3) 0.082(4) -0.027(3) 0.001(3) -0.005(3)
N13 0.039(3) 0.035(3) 0.041(3) -0.015(3) 0.004(2) 0.002(2)
N14 0.049(4) 0.031(3) 0.042(3) -0.012(3) 0.013(3) -0.010(3)
N15 0.043(3) 0.035(3) 0.046(3) -0.016(3) 0.010(3) -0.004(3)
N16 0.051(4) 0.039(3) 0.051(3) -0.021(3) 0.017(3) -0.022(3)
N17 0.043(3) 0.024(3) 0.044(3) -0.009(2) 0.012(3) -0.006(2)
N18 0.048(4) 0.046(3) 0.058(4) -0.031(3) 0.006(3) -0.003(3)
N19 0.039(3) 0.032(3) 0.036(3) -0.009(2) 0.008(2) 0.000(2)
N20 0.045(3) 0.038(3) 0.043(3) -0.018(3) 0.006(3) 0.002(3)
N21 0.040(3) 0.028(3) 0.041(3) -0.013(2) 0.006(2) -0.005(2)
N22 0.051(3) 0.031(3) 0.039(3) -0.014(2) 0.011(3) -0.012(2)
N23 0.057(4) 0.067(4) 0.071(4) -0.036(4) -0.001(3) -0.017(3)
N24 0.051(4) 0.057(4) 0.060(4) -0.027(3) -0.014(3) -0.013(3)
O1 0.055(3) 0.058(3) 0.038(3) -0.002(2) -0.010(2) -0.009(2)
O2 0.059(3) 0.035(3) 0.045(3) -0.009(2) 0.004(2) -0.002(2)
O3 0.050(3) 0.077(4) 0.074(4) -0.044(3) 0.001(3) -0.005(3)
O4 0.060(4) 0.075(4) 0.073(4) -0.037(3) -0.001(3) 0.001(3)
O5 0.068(3) 0.036(3) 0.044(3) -0.013(2) 0.008(2) 0.001(2)
O6 0.093(4) 0.042(3) 0.056(3) -0.009(2) 0.004(3) -0.040(3)
O7 0.091(5) 0.136(6) 0.193(8) -0.075(6) 0.041(5) -0.038(5)
O8 0.086(6) 0.160(7) 0.186(8) -0.074(6) 0.005(5) -0.017(5)
C1 0.042(4) 0.056(4) 0.035(4) -0.016(3) 0.012(3) -0.013(3)
C2 0.035(4) 0.047(4) 0.040(4) -0.012(3) 0.003(3) -0.008(3)
C3 0.039(4) 0.040(4) 0.044(4) -0.016(3) 0.009(3) -0.008(3)
C4 0.032(4) 0.047(4) 0.049(4) -0.013(4) -0.007(3) -0.017(3)
C5 0.035(4) 0.036(4) 0.052(4) -0.014(3) -0.008(3) -0.010(3)
C6 0.034(4) 0.033(4) 0.058(4) -0.006(3) -0.014(3) -0.005(3)
C7 0.040(4) 0.033(4) 0.062(5) -0.014(3) -0.013(3) -0.008(3)
C8 0.048(5) 0.050(4) 0.075(5) -0.029(4) -0.010(4) 0.006(4)
C9 0.035(4) 0.031(3) 0.037(4) -0.009(3) -0.007(3) -0.002(3)
C10 0.026(3) 0.033(3) 0.037(3) -0.008(3) -0.005(3) -0.002(3)
C11 0.038(4) 0.048(4) 0.039(4) -0.009(3) -0.004(3) -0.001(3)
C12 0.043(4) 0.051(4) 0.047(4) -0.022(4) -0.004(3) -0.004(3)
C13 0.063(5) 0.077(5) 0.045(4) -0.029(4) 0.012(4) -0.006(4)
C14 0.029(3) 0.032(3) 0.033(3) -0.012(3) 0.000(3) -0.006(3)
C15 0.031(4) 0.041(4) 0.039(3) -0.019(3) 0.001(3) 0.001(3)
C16 0.037(4) 0.034(3) 0.038(3) -0.012(3) -0.008(3) -0.005(3)
C17 0.033(4) 0.033(3) 0.044(4) -0.021(3) -0.009(3) -0.001(3)
C18 0.039(4) 0.033(3) 0.033(3) -0.012(3) 0.000(3) -0.004(3)
C19 0.046(4) 0.063(4) 0.066(4) -0.043(4) -0.006(3) -0.015(3)
C20 0.049(5) 0.115(6) 0.105(6) -0.073(5) -0.003(4) -0.022(4)
C21 0.056(5) 0.174(8) 0.177(8) -0.127(7) 0.006(6) -0.031(6)
C22 0.028(4) 0.092(5) 0.090(5) -0.060(4) 0.004(4) -0.008(4)
C23 0.040(4) 0.041(4) 0.056(4) 0.004(3) -0.021(3) -0.008(3)
C24 0.049(5) 0.042(4) 0.069(5) 0.002(4) -0.023(4) -0.016(3)
C25 0.036(4) 0.043(4) 0.062(4) -0.022(4) -0.009(3) -0.008(3)
C26 0.030(4) 0.042(4) 0.048(4) -0.023(3) -0.009(3) 0.004(3)
C27 0.037(4) 0.033(3) 0.039(4) -0.014(3) 0.001(3) -0.002(3)
C28 0.039(4) 0.049(4) 0.077(5) -0.026(4) -0.012(4) -0.007(3)
C29 0.058(7) 0.059(9) 0.098(9) -0.030(6) -0.007(6) -0.031(7)
C30 0.054(8) 0.059(8) 0.099(9) -0.021(6) -0.012(7) -0.024(6)
C31 0.069(6) 0.071(6) 0.121(7) 0.007(5) -0.031(5) -0.038(5)
C29' 0.058(7) 0.059(9) 0.098(9) -0.030(6) -0.007(6) -0.031(7)
C30' 0.054(8) 0.059(8) 0.099(9) -0.021(6) -0.012(7) -0.024(6)
C32 0.045(4) 0.054(4) 0.082(5) -0.048(4) 0.000(4) -0.005(4)
C33 0.038(4) 0.054(4) 0.072(5) -0.037(4) -0.006(4) 0.008(3)
C34 0.041(4) 0.038(4) 0.057(4) -0.019(3) 0.000(3) 0.004(3)
C35 0.038(4) 0.044(4) 0.077(5) -0.034(4) -0.003(4) 0.006(3)
C36 0.042(4) 0.048(4) 0.063(5) -0.027(4) -0.011(4) 0.006(3)
C37 0.054(5) 0.038(4) 0.103(6) -0.029(4) 0.009(4) -0.010(3)
C38 0.065(6) 0.057(5) 0.162(8) -0.030(5) 0.005(6) -0.021(4)
C39 0.049(5) 0.058(5) 0.131(7) -0.028(5) 0.003(5) -0.013(4)
C40 0.040(4) 0.047(4) 0.083(5) -0.029(4) 0.001(4) -0.005(3)
C41 0.056(5) 0.055(5) 0.038(4) -0.011(4) 0.004(4) 0.010(4)
C42 0.056(5) 0.075(6) 0.057(5) -0.021(4) 0.014(4) 0.006(4)
C43 0.041(4) 0.047(4) 0.051(4) -0.020(3) -0.005(3) -0.003(3)
C44 0.039(4) 0.050(4) 0.075(5) -0.028(4) 0.004(4) -0.012(3)
C45 0.043(4) 0.053(4) 0.056(4) -0.028(4) 0.008(3) -0.013(3)
C46 0.052(4) 0.025(3) 0.038(4) -0.011(3) 0.017(3) 0.000(3)
C47 0.047(4) 0.033(4) 0.038(4) -0.016(3) 0.013(3) -0.002(3)
C48 0.071(5) 0.032(4) 0.053(4) -0.013(3) 0.033(4) -0.018(4)
C49 0.052(5) 0.048(4) 0.069(5) -0.026(4) 0.023(4) -0.020(4)
C50 0.073(6) 0.082(6) 0.107(7) -0.039(6) 0.029(5) -0.043(5)
C51 0.068(5) 0.036(4) 0.041(4) -0.020(3) 0.020(4) -0.016(4)
C52 0.059(5) 0.029(3) 0.038(4) -0.018(3) 0.008(3) -0.006(3)
C53 0.089(6) 0.044(4) 0.046(4) -0.022(4) 0.001(4) -0.001(4)
C54 0.066(5) 0.044(4) 0.046(4) -0.020(4) -0.006(4) 0.001(4)
C55 0.074(6) 0.071(6) 0.067(5) -0.024(5) -0.014(5) 0.004(5)
C56 0.044(4) 0.038(4) 0.044(4) -0.017(3) 0.002(3) -0.006(3)
C57 0.043(4) 0.041(4) 0.046(4) -0.020(3) 0.015(3) -0.003(3)
C58 0.041(4) 0.032(3) 0.028(3) -0.009(3) 0.000(3) 0.000(3)
C59 0.042(4) 0.038(4) 0.036(3) -0.015(3) 0.007(3) -0.010(3)
C60 0.042(4) 0.028(3) 0.048(4) -0.017(3) 0.000(3) -0.010(3)
C61 0.052(4) 0.053(4) 0.053(4) -0.025(3) 0.007(3) 0.007(3)
C62 0.071(5) 0.075(5) 0.075(5) -0.039(4) 0.015(4) 0.007(4)
C63 0.072(5) 0.073(5) 0.074(5) -0.047(4) 0.005(4) 0.003(4)
C64 0.060(4) 0.043(4) 0.040(3) -0.026(3) 0.005(3) -0.005(3)
C65 0.053(4) 0.027(3) 0.044(4) -0.009(3) 0.017(3) -0.010(3)
C66 0.055(4) 0.039(4) 0.050(4) -0.022(3) 0.017(3) -0.019(3)
C67 0.037(4) 0.034(3) 0.041(4) -0.017(3) 0.005(3) -0.005(3)
C68 0.045(4) 0.032(3) 0.050(4) -0.015(3) 0.016(3) 0.000(3)
C69 0.046(4) 0.036(4) 0.037(3) -0.015(3) 0.014(3) -0.012(3)
C70 0.062(5) 0.054(4) 0.047(4) -0.025(3) 0.016(3) -0.009(4)
C71 0.062(4) 0.054(4) 0.055(4) -0.029(3) 0.015(3) -0.016(3)
C72 0.079(5) 0.046(4) 0.052(4) -0.027(3) 0.007(4) 0.002(4)
C73 0.053(4) 0.036(3) 0.055(4) -0.021(3) 0.015(3) -0.005(3)
C74 0.047(5) 0.082(6) 0.082(6) -0.048(5) -0.011(4) -0.009(4)
C75 0.043(5) 0.100(7) 0.085(6) -0.055(5) -0.009(4) -0.014(4)
C76 0.053(5) 0.046(4) 0.060(5) -0.019(4) -0.015(4) -0.013(4)
C77 0.049(5) 0.066(5) 0.061(5) -0.020(4) -0.002(4) -0.023(4)
C78 0.045(4) 0.063(5) 0.069(5) -0.031(4) 0.003(4) -0.018(4)
C79 0.075(5) 0.067(5) 0.062(4) -0.031(4) -0.010(4) -0.028(4)
C80 0.079(5) 0.063(5) 0.060(4) -0.019(4) -0.013(4) -0.017(4)
C81 0.086(6) 0.096(6) 0.106(6) -0.063(5) -0.012(5) -0.014(5)
C82 0.061(5) 0.066(4) 0.052(4) -0.029(4) -0.001(4) -0.007(4)
C83 0.081(7) 0.104(7) 0.174(10) -0.064(7) 0.038(6) -0.039(6)
C84 0.073(8) 0.163(11) 0.304(16) -0.108(11) 0.042(10) -0.024(8)
C85 0.087(9) 0.183(14) 0.189(14) -0.092(12) 0.007(9) -0.044(9)

loop_
_atom_type_symbol
_atom_type_description
_atom_type_scat_dispersion_real
_atom_type_scat_dispersion_imag
_atom_type_scat_source
C C 0.0033 0.0016 'International Tables Vol C Tables 4.2.6.8 and 6.1.1.4'
H H 0.0000 0.0000 'International Tables Vol C Tables 4.2.6.8 and 6.1.1.4'
N N 0.0061 0.0033 'International Tables Vol C Tables 4.2.6.8 and 6.1.1.4'
O O 0.0106 0.0060 'International Tables Vol C Tables 4.2.6.8 and 6.1.1.4'
Cl Cl 0.1484 0.1585 'International Tables Vol C Tables 4.2.6.8 and 6.1.1.4'
Co Co 0.3494 0.9721 'International Tables Vol C Tables 4.2.6.8 and 6.1.1.4'

loop_
_geom_angle_atom_site_label_1
_geom_angle_atom_site_label_2
_geom_angle_atom_site_label_3
_geom_angle
_geom_angle_site_symmetry_1
_geom_angle_site_symmetry_3
_geom_angle_publ_flag
N5 Co1 N1 176.9(2) . . ?
N5 Co1 N3 100.3(2) . . ?
N1 Co1 N3 81.9(2) . . ?
N5 Co1 N2 81.9(2) . . ?
N1 Co1 N2 95.8(2) . . ?
N3 Co1 N2 176.8(2) . . ?
N5 Co1 N7 88.88(19) . . ?
N1 Co1 N7 89.0(2) . . ?
N3 Co1 N7 87.5(2) . . ?
N2 Co1 N7 90.31(19) . . ?
N5 Co1 N9 91.8(2) . . ?
N1 Co1 N9 90.3(2) . . ?
N3 Co1 N9 91.6(2) . . ?
N2 Co1 N9 90.6(2) . . ?
N7 Co1 N9 178.9(2) . . ?
O3 Co2 N11 98.6(2) . . ?
O3 Co2 N4 117.3(2) . . ?
N11 Co2 N4 105.6(2) . . ?
O3 Co2 N6 123.6(2) . . ?
N11 Co2 N6 105.7(2) . . ?
N4 Co2 N6 103.99(19) . . ?
N15 Co3 N17 99.4(2) . . ?
N15 Co3 N13 81.5(2) . . ?
N17 Co3 N13 177.42(19) . . ?
N15 Co3 N14 177.9(2) . . ?
N17 Co3 N14 82.7(2) . . ?
N13 Co3 N14 96.5(2) . . ?
N15 Co3 N19 89.8(2) . . ?
N17 Co3 N19 88.6(2) . . ?
N13 Co3 N19 89.0(2) . . ?
N14 Co3 N19 90.9(2) . . ?
N15 Co3 N21 89.5(2) . . ?
N17 Co3 N21 90.7(2) . . ?
N13 Co3 N21 91.8(2) . . ?
N14 Co3 N21 89.8(2) . . ?
N19 Co3 N21 178.9(2) . . ?
O7 Co4 N16 119.6(3) . . ?
O7 Co4 N18 119.3(3) . . ?
N16 Co4 N18 103.9(2) . . ?
O7 Co4 N23 101.8(3) . . ?
N16 Co4 N23 102.9(2) . . ?
N18 Co4 N23 107.7(2) . . ?
C4 N1 C1 117.7(5) . . ?
C4 N1 Co1 116.8(4) . . ?
C1 N1 Co1 125.5(4) . . ?
C9 N2 C3 118.7(5) . . ?
C9 N2 Co1 115.9(4) . . ?
C3 N2 Co1 125.5(4) . . ?
C5 N3 N4 109.5(5) . . ?
C5 N3 Co1 115.0(4) . . ?
N4 N3 Co1 134.8(4) . . ?
C7 N4 N3 107.2(5) . . ?
C7 N4 Co2 131.6(4) . . ?
N3 N4 Co2 121.2(4) . . ?
C10 N5 N6 109.6(5) . . ?
C10 N5 Co1 114.8(4) . . ?
N6 N5 Co1 135.3(4) . . ?
C12 N6 N5 107.6(5) . . ?
C12 N6 Co2 131.1(4) . . ?
N5 N6 Co2 121.3(4) . . ?
C18 N7 C14 116.1(5) . . ?
C18 N7 Co1 122.1(4) . . ?
C14 N7 Co1 121.6(4) . . ?
C16 N8 C22 124.7(5) . . ?
C16 N8 C19 123.0(5) . . ?
C22 N8 C19 112.2(5) . . ?
C23 N9 C27 115.5(5) . . ?
C23 N9 Co1 120.8(4) . . ?
C27 N9 Co1 123.6(4) . . ?
C25 N10 C28 125.9(6) . . ?
C25 N10 C31 123.3(6) . . ?
C28 N10 C31 110.8(6) . . ?
C36 N11 C32 115.2(6) . . ?
C36 N11 Co2 123.0(4) . . ?
C32 N11 Co2 121.7(4) . . ?
C34 N12 C37 122.7(6) . . ?
C34 N12 C40 124.4(5) . . ?
C37 N12 C40 112.1(5) . . ?
C46 N13 C43 119.6(6) . . ?
C46 N13 Co3 117.0(5) . . ?
C43 N13 Co3 123.3(4) . . ?
C51 N14 C45 119.3(6) . . ?
C51 N14 Co3 114.6(5) . . ?
C45 N14 Co3 126.1(4) . . ?
C47 N15 N16 110.4(5) . . ?
C47 N15 Co3 115.5(5) . . ?
N16 N15 Co3 134.0(4) . . ?
C49 N16 N15 106.5(6) . . ?
C49 N16 Co4 129.2(5) . . ?
N15 N16 Co4 124.2(4) . . ?
C52 N17 N18 109.8(6) . . ?
C52 N17 Co3 114.5(5) . . ?
N18 N17 Co3 135.7(4) . . ?
C54 N18 N17 106.9(6) . . ?
C54 N18 Co4 131.1(5) . . ?
N17 N18 Co4 121.8(4) . . ?
C56 N19 C60 116.7(5) . . ?
C56 N19 Co3 120.6(4) . . ?
C60 N19 Co3 122.7(4) . . ?
C58 N20 C61 124.4(5) . . ?
C58 N20 C64 123.1(5) . . ?
C61 N20 C64 112.6(5) . . ?
C69 N21 C65 113.7(5) . . ?
C69 N21 Co3 124.2(4) . . ?
C65 N21 Co3 122.1(4) . . ?
C67 N22 C70 125.2(5) . . ?
C67 N22 C73 122.6(5) . . ?
C70 N22 C73 112.1(5) . . ?
C74 N23 C78 115.0(6) . . ?
C74 N23 Co4 118.7(5) . . ?
C78 N23 Co4 126.3(5) . . ?
C76 N24 C82 122.7(6) . . ?
C76 N24 C79 122.0(6) . . ?
C82 N24 C79 114.9(6) . . ?
C41 O3 Co2 105.8(4) . . ?
C83 O7 Co4 109.8(10) . . ?
N1 C1 C2 112.6(5) . . ?
N1 C1 H1A 109.1 . . ?
C2 C1 H1A 109.1 . . ?
N1 C1 H1B 109.1 . . ?
C2 C1 H1B 109.1 . . ?
H1A C1 H1B 107.8 . . ?
C1 C2 C3 113.8(5) . . ?
C1 C2 H2A 108.8 . . ?
C3 C2 H2A 108.8 . . ?
C1 C2 H2B 108.8 . . ?
C3 C2 H2B 108.8 . . ?
H2A C2 H2B 107.7 . . ?
N2 C3 C2 113.2(5) . . ?
N2 C3 H3A 108.9 . . ?
C2 C3 H3A 108.9 . . ?
N2 C3 H3B 108.9 . . ?
C2 C3 H3B 108.9 . . ?
H3A C3 H3B 107.8 . . ?
O1 C4 N1 128.2(6) . . ?
O1 C4 C5 121.4(6) . . ?
N1 C4 C5 110.3(6) . . ?
N3 C5 C6 109.3(6) . . ?
N3 C5 C4 114.9(6) . . ?
C6 C5 C4 135.8(6) . . ?
C7 C6 C5 104.8(6) . . ?
C7 C6 H6 127.6 . . ?
C5 C6 H6 127.6 . . ?
N4 C7 C6 109.1(6) . . ?
N4 C7 C8 122.0(6) . . ?
C6 C7 C8 128.8(6) . . ?
C7 C8 H8A 109.5 . . ?
C7 C8 H8B 109.5 . . ?
H8A C8 H8B 109.5 . . ?
C7 C8 H8C 109.5 . . ?
H8A C8 H8C 109.5 . . ?
H8B C8 H8C 109.5 . . ?
O2 C9 N2 124.7(5) . . ?
O2 C9 C10 122.8(5) . . ?
N2 C9 C10 112.5(5) . . ?
N5 C10 C11 108.6(5) . . ?
N5 C10 C9 113.9(5) . . ?
C11 C10 C9 137.3(6) . . ?
C12 C11 C10 104.6(6) . . ?
C12 C11 H11 127.7 . . ?
C10 C11 H11 127.7 . . ?
N6 C12 C11 109.7(6) . . ?
N6 C12 C13 121.7(6) . . ?
C11 C12 C13 128.7(7) . . ?
C12 C13 H13A 109.5 . . ?
C12 C13 H13B 109.5 . . ?
H13A C13 H13B 109.5 . . ?
C12 C13 H13C 109.5 . . ?
H13A C13 H13C 109.5 . . ?
H13B C13 H13C 109.5 . . ?
C15 C14 N7 123.7(5) . . ?
C15 C14 H14 118.2 . . ?
N7 C14 H14 118.2 . . ?
C14 C15 C16 121.0(5) . . ?
C14 C15 H15 119.5 . . ?
C16 C15 H15 119.5 . . ?
N8 C16 C17 123.1(5) . . ?
N8 C16 C15 122.0(6) . . ?
C17 C16 C15 115.0(5) . . ?
C18 C17 C16 120.8(5) . . ?
C18 C17 H17 119.6 . . ?
C16 C17 H17 119.6 . . ?
N7 C18 C17 123.4(5) . . ?
N7 C18 H18 118.3 . . ?
C17 C18 H18 118.3 . . ?
C20 C19 N8 104.1(5) . . ?
C20 C19 H19A 110.9 . . ?
N8 C19 H19A 110.9 . . ?
C20 C19 H19B 110.9 . . ?
N8 C19 H19B 110.9 . . ?
H19A C19 H19B 109.0 . . ?
C21 C20 C19 109.5(6) . . ?
C21 C20 H20A 109.8 . . ?
C19 C20 H20A 109.8 . . ?
C21 C20 H20B 109.8 . . ?
C19 C20 H20B 109.8 . . ?
H20A C20 H20B 108.2 . . ?
C20 C21 C22 109.5(7) . . ?
C20 C21 H21A 109.8 . . ?
C22 C21 H21A 109.8 . . ?
C20 C21 H21B 109.8 . . ?
C22 C21 H21B 109.8 . . ?
H21A C21 H21B 108.2 . . ?
N8 C22 C21 104.5(6) . . ?
N8 C22 H22A 110.9 . . ?
C21 C22 H22A 110.9 . . ?
N8 C22 H22B 110.9 . . ?
C21 C22 H22B 110.9 . . ?
H22A C22 H22B 108.9 . . ?
N9 C23 C24 125.0(6) . . ?
N9 C23 H23 117.5 . . ?
C24 C23 H23 117.5 . . ?
C23 C24 C25 118.9(6) . . ?
C23 C24 H24 120.5 . . ?
C25 C24 H24 120.5 . . ?
N10 C25 C24 120.0(6) . . ?
N10 C25 C26 123.6(6) . . ?
C24 C25 C26 116.5(6) . . ?
C27 C26 C25 119.7(6) . . ?
C27 C26 H26 120.2 . . ?
C25 C26 H26 120.2 . . ?
N9 C27 C26 124.3(6) . . ?
N9 C27 H27 117.9 . . ?
C26 C27 H27 117.9 . . ?
C29 C28 N10 101.9(11) . . ?
N10 C28 C29' 103.4(10) . . ?
C29 C28 H28A 111.9 . . ?
N10 C28 H28A 111.6 . . ?
C29 C28 H28B 110.4 . . ?
N10 C28 H28B 111.6 . . ?
H28A C28 H28B 109.3 . . ?
N10 C28 H28C 111.5 . . ?
C29' C28 H28C 112.9 . . ?
N10 C28 H28D 110.7 . . ?
C29' C28 H28D 109.6 . . ?
H28C C28 H28D 108.8 . . ?
C28 C29 C30 102.2(16) . . ?
C28 C29 H29A 111.3 . . ?
C30 C29 H29A 111.3 . . ?
C28 C29 H29B 111.3 . . ?
C30 C29 H29B 111.3 . . ?
H29A C29 H29B 109.2 . . ?
C31 C30 C29 98.3(14) . . ?
C31 C30 H30A 112.1 . . ?
C29 C30 H30A 112.1 . . ?
C31 C30 H30B 112.1 . . ?
C29 C30 H30B 112.1 . . ?
H30A C30 H30B 109.8 . . ?
N10 C31 C30 103.1(10) . . ?
N10 C31 C30' 100.7(9) . . ?
N10 C31 H31A 109.7 . . ?
C30 C31 H31A 110.2 . . ?
N10 C31 H31B 113.1 . . ?
C30 C31 H31B 111.3 . . ?
H31A C31 H31B 109.3 . . ?
N10 C31 H31C 110.7 . . ?
C30' C31 H31C 110.7 . . ?
N10 C31 H31D 113.1 . . ?
C30' C31 H31D 112.5 . . ?
H31C C31 H31D 109.0 . . ?
C30' C29' C28 101.0(14) . . ?
C30' C29' H29C 111.6 . . ?
C28 C29' H29C 111.6 . . ?
C30' C29' H29D 111.6 . . ?
C28 C29' H29D 111.6 . . ?
H29C C29' H29D 109.4 . . ?
C29' C30' C31 98.3(16) . . ?
C29' C30' H30C 112.1 . . ?
C31 C30' H30C 112.1 . . ?
C29' C30' H30D 112.1 . . ?
C31 C30' H30D 112.1 . . ?
H30C C30' H30D 109.7 . . ?
C33 C32 N11 125.4(6) . . ?
C33 C32 H32 117.3 . . ?
N11 C32 H32 117.3 . . ?
C32 C33 C34 118.9(6) . . ?
C32 C33 H33 120.5 . . ?
C34 C33 H33 120.5 . . ?
N12 C34 C35 123.1(6) . . ?
N12 C34 C33 121.9(6) . . ?
C35 C34 C33 115.0(6) . . ?
C36 C35 C34 119.5(6) . . ?
C36 C35 H35 120.2 . . ?
C34 C35 H35 120.2 . . ?
C35 C36 N11 125.9(6) . . ?
C35 C36 H36 117.1 . . ?
N11 C36 H36 117.1 . . ?
N12 C37 C38 103.5(6) . . ?
N12 C37 H37A 111.1 . . ?
C38 C37 H37A 111.1 . . ?
N12 C37 H37B 111.1 . . ?
C38 C37 H37B 111.1 . . ?
H37A C37 H37B 109.0 . . ?
C39 C38 C37 107.4(7) . . ?
C39 C38 H38A 110.2 . . ?
C37 C38 H38A 110.2 . . ?
C39 C38 H38B 110.2 . . ?
C37 C38 H38B 110.2 . . ?
H38A C38 H38B 108.5 . . ?
C38 C39 C40 108.9(7) . . ?
C38 C39 H39A 109.9 . . ?
C40 C39 H39A 109.9 . . ?
C38 C39 H39B 109.9 . . ?
C40 C39 H39B 109.9 . . ?
H39A C39 H39B 108.3 . . ?
N12 C40 C39 103.5(6) . . ?
N12 C40 H40A 111.1 . . ?
C39 C40 H40A 111.1 . . ?
N12 C40 H40B 111.1 . . ?
C39 C40 H40B 111.1 . . ?
H40A C40 H40B 109.0 . . ?
O4 C41 O3 121.1(6) . . ?
O4 C41 C42 119.4(8) . . ?
O3 C41 C42 119.5(7) . . ?
C41 C42 H42A 109.5 . . ?
C41 C42 H42B 109.5 . . ?
H42A C42 H42B 109.5 . . ?
C41 C42 H42C 109.5 . . ?
H42A C42 H42C 109.5 . . ?
H42B C42 H42C 109.5 . . ?
N13 C43 C44 111.6(5) . . ?
N13 C43 H43A 109.3 . . ?
C44 C43 H43A 109.3 . . ?
N13 C43 H43B 109.3 . . ?
C44 C43 H43B 109.3 . . ?
H43A C43 H43B 108.0 . . ?
C43 C44 C45 114.4(6) . . ?
C43 C44 H44A 108.7 . . ?
C45 C44 H44A 108.7 . . ?
C43 C44 H44B 108.7 . . ?
C45 C44 H44B 108.7 . . ?
H44A C44 H44B 107.6 . . ?
N14 C45 C44 112.7(5) . . ?
N14 C45 H45A 109.0 . . ?
C44 C45 H45A 109.0 . . ?
N14 C45 H45B 109.0 . . ?
C44 C45 H45B 109.0 . . ?
H45A C45 H45B 107.8 . . ?
O5 C46 N13 126.2(7) . . ?
O5 C46 C47 122.6(6) . . ?
N13 C46 C47 111.2(6) . . ?
N15 C47 C48 108.0(6) . . ?
N15 C47 C46 114.6(6) . . ?
C48 C47 C46 137.1(7) . . ?
C47 C48 C49 105.6(6) . . ?
C47 C48 H48 127.2 . . ?
C49 C48 H48 127.2 . . ?
N16 C49 C48 109.5(6) . . ?
N16 C49 C50 120.3(8) . . ?
C48 C49 C50 130.2(7) . . ?
C49 C50 H50A 109.5 . . ?
C49 C50 H50B 109.5 . . ?
H50A C50 H50B 109.5 . . ?
C49 C50 H50C 109.5 . . ?
H50A C50 H50C 109.5 . . ?
H50B C50 H50C 109.5 . . ?
O6 C51 N14 125.4(7) . . ?
O6 C51 C52 121.8(7) . . ?
N14 C51 C52 112.6(6) . . ?
N17 C52 C53 108.7(7) . . ?
N17 C52 C51 115.2(6) . . ?
C53 C52 C51 136.0(7) . . ?
C54 C53 C52 104.7(7) . . ?
C54 C53 H53 127.6 . . ?
C52 C53 H53 127.6 . . ?
N18 C54 C53 109.9(7) . . ?
N18 C54 C55 119.5(7) . . ?
C53 C54 C55 130.7(7) . . ?
C54 C55 H55A 109.5 . . ?
C54 C55 H55B 109.5 . . ?
H55A C55 H55B 109.5 . . ?
C54 C55 H55C 109.5 . . ?
H55A C55 H55C 109.5 . . ?
H55B C55 H55C 109.5 . . ?
N19 C56 C57 124.6(6) . . ?
N19 C56 H56 117.7 . . ?
C57 C56 H56 117.7 . . ?
C56 C57 C58 119.0(6) . . ?
C56 C57 H57 120.5 . . ?
C58 C57 H57 120.5 . . ?
N20 C58 C59 121.8(6) . . ?
N20 C58 C57 122.2(6) . . ?
C59 C58 C57 116.1(5) . . ?
C60 C59 C58 120.7(6) . . ?
C60 C59 H59 119.6 . . ?
C58 C59 H59 119.6 . . ?
N19 C60 C59 123.0(6) . . ?
N19 C60 H60 118.5 . . ?
C59 C60 H60 118.5 . . ?
N20 C61 C62 102.4(6) . . ?
N20 C61 H61A 111.3 . . ?
C62 C61 H61A 111.3 . . ?
N20 C61 H61B 111.3 . . ?
C62 C61 H61B 111.3 . . ?
H61A C61 H61B 109.2 . . ?
C63 C62 C61 109.2(6) . . ?
C63 C62 H62A 109.8 . . ?
C61 C62 H62A 109.8 . . ?
C63 C62 H62B 109.8 . . ?
C61 C62 H62B 109.8 . . ?
H62A C62 H62B 108.3 . . ?
C62 C63 C64 106.3(6) . . ?
C62 C63 H63A 110.5 . . ?
C64 C63 H63A 110.5 . . ?
C62 C63 H63B 110.5 . . ?
C64 C63 H63B 110.5 . . ?
H63A C63 H63B 108.7 . . ?
N20 C64 C63 103.9(6) . . ?
N20 C64 H64A 111.0 . . ?
C63 C64 H64A 111.0 . . ?
N20 C64 H64B 111.0 . . ?
C63 C64 H64B 111.0 . . ?
H64A C64 H64B 109.0 . . ?
N21 C65 C66 125.7(6) . . ?
N21 C65 H65 117.2 . . ?
C66 C65 H65 117.2 . . ?
C65 C66 C67 119.8(6) . . ?
C65 C66 H66 120.1 . . ?
C67 C66 H66 120.1 . . ?
N22 C67 C66 122.2(5) . . ?
N22 C67 C68 123.2(5) . . ?
C66 C67 C68 114.5(5) . . ?
C69 C68 C67 119.8(6) . . ?
C69 C68 H68 120.1 . . ?
C67 C68 H68 120.1 . . ?
N21 C69 C68 126.6(6) . . ?
N21 C69 H69 116.7 . . ?
C68 C69 H69 116.7 . . ?
N22 C70 C71 104.4(5) . . ?
N22 C70 H70A 110.9 . . ?
C71 C70 H70A 110.9 . . ?
N22 C70 H70B 110.9 . . ?
C71 C70 H70B 110.9 . . ?
H70A C70 H70B 108.9 . . ?
C72 C71 C70 103.6(5) . . ?
C72 C71 H71A 111.0 . . ?
C70 C71 H71A 111.0 . . ?
C72 C71 H71B 111.0 . . ?
C70 C71 H71B 111.0 . . ?
H71A C71 H71B 109.0 . . ?
C71 C72 C73 105.7(5) . . ?
C71 C72 H72A 110.6 . . ?
C73 C72 H72A 110.6 . . ?
C71 C72 H72B 110.6 . . ?
C73 C72 H72B 110.6 . . ?
H72A C72 H72B 108.7 . . ?
N22 C73 C72 102.4(5) . . ?
N22 C73 H73A 111.3 . . ?
C72 C73 H73A 111.3 . . ?
N22 C73 H73B 111.3 . . ?
C72 C73 H73B 111.3 . . ?
H73A C73 H73B 109.2 . . ?
C75 C74 N23 125.6(7) . . ?
C75 C74 H74 117.2 . . ?
N23 C74 H74 117.2 . . ?
C74 C75 C76 119.5(7) . . ?
C74 C75 H75 120.2 . . ?
C76 C75 H75 120.2 . . ?
N24 C76 C77 123.4(6) . . ?
N24 C76 C75 121.3(7) . . ?
C77 C76 C75 115.2(6) . . ?
C78 C77 C76 119.8(7) . . ?
C78 C77 H77 120.1 . . ?
C76 C77 H77 120.1 . . ?
N23 C78 C77 124.8(7) . . ?
N23 C78 H78 117.6 . . ?
C77 C78 H78 117.6 . . ?
N24 C79 C80 103.8(6) . . ?
N24 C79 H79A 111.0 . . ?
C80 C79 H79A 111.0 . . ?
N24 C79 H79B 111.0 . . ?
C80 C79 H79B 111.0 . . ?
H79A C79 H79B 109.0 . . ?
C79 C80 C81 107.9(6) . . ?
C79 C80 H80A 110.1 . . ?
C81 C80 H80A 110.1 . . ?
C79 C80 H80B 110.1 . . ?
C81 C80 H80B 110.1 . . ?
H80A C80 H80B 108.4 . . ?
C82 C81 C80 107.5(7) . . ?
C82 C81 H81A 110.2 . . ?
C80 C81 H81A 110.2 . . ?
C82 C81 H81B 110.2 . . ?
C80 C81 H81B 110.2 . . ?
H81A C81 H81B 108.5 . . ?
N24 C82 C81 103.4(6) . . ?
N24 C82 H82A 111.1 . . ?
C81 C82 H82A 111.1 . . ?
N24 C82 H82B 111.1 . . ?
C81 C82 H82B 111.1 . . ?
H82A C82 H82B 109.0 . . ?
O7 C83 O8 128.2(14) . . ?
O7 C83 C84 115.6(14) . . ?
O8 C83 C84 116.0(12) . . ?
C83 C84 H84A 109.5 . . ?
C83 C84 H84B 109.5 . . ?
H84A C84 H84B 109.5 . . ?
C83 C84 H84C 109.5 . . ?
H84A C84 H84C 109.5 . . ?
H84B C84 H84C 109.5 . . ?
Cl2 C85 Cl1 107.3(8) . . ?
Cl2 C85 H85A 110.2 . . ?
Cl1 C85 H85A 110.2 . . ?
Cl2 C85 H85B 110.2 . . ?
Cl1 C85 H85B 110.2 . . ?
H85A C85 H85B 108.5 . . ?

loop_
_geom_bond_atom_site_label_1
_geom_bond_atom_site_label_2
_geom_bond_distance
_geom_bond_site_symmetry_2
_geom_bond_publ_flag
Co1 N5 1.903(5) . ?
Co1 N1 1.908(5) . ?
Co1 N3 1.916(5) . ?
Co1 N2 1.927(4) . ?
Co1 N7 1.969(5) . ?
Co1 N9 1.985(5) . ?
Co2 O3 1.956(5) . ?
Co2 N11 2.014(5) . ?
Co2 N4 2.016(5) . ?
Co2 N6 2.021(5) . ?
Co3 N15 1.906(5) . ?
Co3 N17 1.915(5) . ?
Co3 N13 1.916(5) . ?
Co3 N14 1.926(5) . ?
Co3 N19 1.971(5) . ?
Co3 N21 2.016(4) . ?
Co4 O7 1.946(8) . ?
Co4 N16 1.973(6) . ?
Co4 N18 2.015(6) . ?
Co4 N23 2.034(6) . ?
Cl1 C85 1.886(14) . ?
Cl2 C85 1.641(12) . ?
N1 C4 1.336(8) . ?
N1 C1 1.470(7) . ?
N2 C9 1.318(7) . ?
N2 C3 1.457(7) . ?
N3 C5 1.304(8) . ?
N3 N4 1.362(6) . ?
N4 C7 1.345(8) . ?
N5 C10 1.341(7) . ?
N5 N6 1.359(6) . ?
N6 C12 1.346(8) . ?
N7 C18 1.357(7) . ?
N7 C14 1.357(7) . ?
N8 C16 1.338(7) . ?
N8 C22 1.450(8) . ?
N8 C19 1.484(7) . ?
N9 C23 1.337(8) . ?
N9 C27 1.368(7) . ?
N10 C25 1.333(8) . ?
N10 C28 1.463(8) . ?
N10 C31 1.482(10) . ?
N11 C36 1.349(8) . ?
N11 C32 1.353(8) . ?
N12 C34 1.329(8) . ?
N12 C37 1.458(8) . ?
N12 C40 1.459(8) . ?
N13 C46 1.347(8) . ?
N13 C43 1.455(8) . ?
N14 C51 1.334(8) . ?
N14 C45 1.453(8) . ?
N15 C47 1.348(8) . ?
N15 N16 1.365(7) . ?
N16 C49 1.341(8) . ?
N17 C52 1.312(8) . ?
N17 N18 1.358(7) . ?
N18 C54 1.326(9) . ?
N19 C56 1.326(8) . ?
N19 C60 1.350(7) . ?
N20 C58 1.349(7) . ?
N20 C61 1.476(8) . ?
N20 C64 1.480(8) . ?
N21 C69 1.327(7) . ?
N21 C65 1.348(7) . ?
N22 C67 1.341(7) . ?
N22 C70 1.446(8) . ?
N22 C73 1.474(7) . ?
N23 C74 1.340(9) . ?
N23 C78 1.342(9) . ?
N24 C76 1.372(8) . ?
N24 C82 1.444(9) . ?
N24 C79 1.457(8) . ?
O1 C4 1.251(8) . ?
O2 C9 1.280(7) . ?
O3 C41 1.270(9) . ?
O4 C41 1.249(8) . ?
O5 C46 1.245(7) . ?
O6 C51 1.268(8) . ?
O7 C83 1.138(13) . ?
O8 C83 1.232(15) . ?
C1 C2 1.501(9) . ?
C1 H1A 0.9900 . ?
C1 H1B 0.9900 . ?
C2 C3 1.520(8) . ?
C2 H2A 0.9900 . ?
C2 H2B 0.9900 . ?
C3 H3A 0.9900 . ?
C3 H3B 0.9900 . ?
C4 C5 1.494(9) . ?
C5 C6 1.394(9) . ?
C6 C7 1.380(9) . ?
C6 H6 0.9500 . ?
C7 C8 1.498(9) . ?
C8 H8A 0.9800 . ?
C8 H8B 0.9800 . ?
C8 H8C 0.9800 . ?
C9 C10 1.460(8) . ?
C10 C11 1.402(8) . ?
C11 C12 1.399(9) . ?
C11 H11 0.9500 . ?
C12 C13 1.498(9) . ?
C13 H13A 0.9800 . ?
C13 H13B 0.9800 . ?
C13 H13C 0.9800 . ?
C14 C15 1.355(8) . ?
C14 H14 0.9500 . ?
C15 C16 1.412(8) . ?
C15 H15 0.9500 . ?
C16 C17 1.409(8) . ?
C17 C18 1.367(8) . ?
C17 H17 0.9500 . ?
C18 H18 0.9500 . ?
C19 C20 1.476(10) . ?
C19 H19A 0.9900 . ?
C19 H19B 0.9900 . ?
C20 C21 1.443(8) . ?
C20 H20A 0.9900 . ?
C20 H20B 0.9900 . ?
C21 C22 1.488(10) . ?
C21 H21A 0.9900 . ?
C21 H21B 0.9900 . ?
C22 H22A 0.9900 . ?
C22 H22B 0.9900 . ?
C23 C24 1.394(9) . ?
C23 H23 0.9500 . ?
C24 C25 1.412(9) . ?
C24 H24 0.9500 . ?
C25 C26 1.416(9) . ?
C26 C27 1.377(8) . ?
C26 H26 0.9500 . ?
C27 H27 0.9500 . ?
C28 C29 1.46(2) . ?
C28 C29' 1.57(2) . ?
C28 H28A 0.9900 . ?
C28 H28B 0.9900 . ?
C28 H28C 0.9900 . ?
C28 H28D 0.9900 . ?
C29 C30 1.58(3) . ?
C29 H29A 0.9900 . ?
C29 H29B 0.9900 . ?
C30 C31 1.522(19) . ?
C30 H30A 0.9900 . ?
C30 H30B 0.9900 . ?
C31 C30' 1.61(2) . ?
C31 H31A 0.9900 . ?
C31 H31B 0.9900 . ?
C31 H31C 0.9900 . ?
C31 H31D 0.9900 . ?
C29' C30' 1.51(3) . ?
C29' H29C 0.9900 . ?
C29' H29D 0.9900 . ?
C30' H30C 0.9900 . ?
C30' H30D 0.9900 . ?
C32 C33 1.346(9) . ?
C32 H32 0.9500 . ?
C33 C34 1.455(9) . ?
C33 H33 0.9500 . ?
C34 C35 1.433(9) . ?
C35 C36 1.336(9) . ?
C35 H35 0.9500 . ?
C36 H36 0.9500 . ?
C37 C38 1.506(11) . ?
C37 H37A 0.9900 . ?
C37 H37B 0.9900 . ?
C38 C39 1.428(11) . ?
C38 H38A 0.9900 . ?
C38 H38B 0.9900 . ?
C39 C40 1.474(10) . ?
C39 H39A 0.9900 . ?
C39 H39B 0.9900 . ?
C40 H40A 0.9900 . ?
C40 H40B 0.9900 . ?
C41 C42 1.502(9) . ?
C42 H42A 0.9800 . ?
C42 H42B 0.9800 . ?
C42 H42C 0.9800 . ?
C43 C44 1.494(9) . ?
C43 H43A 0.9900 . ?
C43 H43B 0.9900 . ?
C44 C45 1.518(9) . ?
C44 H44A 0.9900 . ?
C44 H44B 0.9900 . ?
C45 H45A 0.9900 . ?
C45 H45B 0.9900 . ?
C46 C47 1.446(9) . ?
C47 C48 1.370(9) . ?
C48 C49 1.412(11) . ?
C48 H48 0.9500 . ?
C49 C50 1.510(10) . ?
C50 H50A 0.9800 . ?
C50 H50B 0.9800 . ?
C50 H50C 0.9800 . ?
C51 C52 1.464(10) . ?
C52 C53 1.382(10) . ?
C53 C54 1.381(11) . ?
C53 H53 0.9500 . ?
C54 C55 1.498(10) . ?
C55 H55A 0.9800 . ?
C55 H55B 0.9800 . ?
C55 H55C 0.9800 . ?
C56 C57 1.406(8) . ?
C56 H56 0.9500 . ?
C57 C58 1.408(8) . ?
C57 H57 0.9500 . ?
C58 C59 1.399(8) . ?
C59 C60 1.394(8) . ?
C59 H59 0.9500 . ?
C60 H60 0.9500 . ?
C61 C62 1.497(9) . ?
C61 H61A 0.9900 . ?
C61 H61B 0.9900 . ?
C62 C63 1.466(11) . ?
C62 H62A 0.9900 . ?
C62 H62B 0.9900 . ?
C63 C64 1.521(9) . ?
C63 H63A 0.9900 . ?
C63 H63B 0.9900 . ?
C64 H64A 0.9900 . ?
C64 H64B 0.9900 . ?
C65 C66 1.363(8) . ?
C65 H65 0.9500 . ?
C66 C67 1.414(8) . ?
C66 H66 0.9500 . ?
C67 C68 1.416(8) . ?
C68 C69 1.355(8) . ?
C68 H68 0.9500 . ?
C69 H69 0.9500 . ?
C70 C71 1.520(8) . ?
C70 H70A 0.9900 . ?
C70 H70B 0.9900 . ?
C71 C72 1.480(9) . ?
C71 H71A 0.9900 . ?
C71 H71B 0.9900 . ?
C72 C73 1.539(8) . ?
C72 H72A 0.9900 . ?
C72 H72B 0.9900 . ?
C73 H73A 0.9900 . ?
C73 H73B 0.9900 . ?
C74 C75 1.331(10) . ?
C74 H74 0.9500 . ?
C75 C76 1.420(9) . ?
C75 H75 0.9500 . ?
C76 C77 1.407(10) . ?
C77 C78 1.345(9) . ?
C77 H77 0.9500 . ?
C78 H78 0.9500 . ?
C79 C80 1.491(10) . ?
C79 H79A 0.9900 . ?
C79 H79B 0.9900 . ?
C80 C81 1.505(11) . ?
C80 H80A 0.9900 . ?
C80 H80B 0.9900 . ?
C81 C82 1.502(10) . ?
C81 H81A 0.9900 . ?
C81 H81B 0.9900 . ?
C82 H82A 0.9900 . ?
C82 H82B 0.9900 . ?
C83 C84 1.612(16) . ?
C84 H84A 0.9800 . ?
C84 H84B 0.9800 . ?
C84 H84C 0.9800 . ?
C85 H85A 0.9900 . ?
C85 H85B 0.9900 . ?
